data_2201520
loop_
_publ_author_name
'Weil, Matthias'

_publ_section_title
;
 Cd~3~Se~3~O~10~, isotypic with its mercury analogue
;
_journal_issue 12
_journal_name_full 'Acta Crystallographica Section E'
_journal_page_first i127
_journal_page_last i129
_journal_paper_doi 10.1107/S160053680202161X
_journal_volume 58
_journal_year 2002
_chemical_formula_iupac 'Cd3 (Se O3)2 Se O4'
_chemical_formula_structural 'Cd3 (Se O3)2 Se O4'
_chemical_formula_sum 'Cd3 O10 Se3'
_chemical_formula_weight 734.08
_chemical_name_systematic
;
Tricadmium(II) bis(selenite(IV)) selenate(VI)
;
_space_group_IT_number 4
_symmetry_cell_setting monoclinic
_symmetry_space_group_name_Hall 'P 2yb'
_symmetry_space_group_name_H-M 'P 1 21 1'
_atom_sites_solution_primary direct
_atom_sites_solution_secondary difmap
_audit_creation_method SHELXL-97
_cell_angle_alpha 90.00
_cell_angle_beta 108.659(2)
_cell_angle_gamma 90.00
_cell_formula_units_Z 2
_cell_length_a 8.3031(8)
_cell_length_b 5.3377(5)
_cell_length_c 10.8485(11)
_cell_measurement_reflns_used 4083
_cell_measurement_temperature 293(2)
_cell_measurement_theta_max 30.457
_cell_measurement_theta_min 2.711
_cell_volume 455.53(8)
_computing_cell_refinement 'SAINT (Siemens, 1996)'
_computing_data_collection 'SMART (Siemens, 1996)'
_computing_data_reduction SAINT
_computing_molecular_graphics 'ATOMS for Windows (Dowty, 2000)'
_computing_publication_material SHELXL97
_computing_structure_refinement 'SHELXL97 (Sheldrick, 1997)'
_diffrn_ambient_temperature 293(2)
_diffrn_measured_fraction_theta_full 0.947
_diffrn_measured_fraction_theta_max 0.947
_diffrn_measurement_device_type 'Siemens SMART'
_diffrn_measurement_method \w
_diffrn_radiation_monochromator graphite
_diffrn_radiation_source 'fine-focus sealed tube'
_diffrn_radiation_type MoK\a
_diffrn_radiation_wavelength 0.71073
_diffrn_reflns_av_R_equivalents 0.0227
_diffrn_reflns_av_sigmaI/netI 0.0395
_diffrn_reflns_limit_h_max 11
_diffrn_reflns_limit_h_min -11
_diffrn_reflns_limit_k_max 7
_diffrn_reflns_limit_k_min -7
_diffrn_reflns_limit_l_max 14
_diffrn_reflns_limit_l_min -14
_diffrn_reflns_number 4516
_diffrn_reflns_theta_full 30.47
_diffrn_reflns_theta_max 30.47
_diffrn_reflns_theta_min 1.98
_exptl_absorpt_coefficient_mu 18.965
_exptl_absorpt_correction_T_max 0.5175
_exptl_absorpt_correction_T_min 0.1157
_exptl_absorpt_correction_type multi-scan
_exptl_absorpt_process_details '(SADABS; Sheldrick, 1996)'
_exptl_crystal_colour colourless
_exptl_crystal_density_diffrn 5.352
_exptl_crystal_density_method 'not measured'
_exptl_crystal_description rod
_exptl_crystal_F_000 652
_exptl_crystal_size_max 0.20
_exptl_crystal_size_mid 0.04
_exptl_crystal_size_min 0.04
_refine_diff_density_max 0.965
_refine_diff_density_min -0.787
_refine_ls_abs_structure_details 'Flack (1983), 0000 Friedel pairs'
_refine_ls_abs_structure_Flack 0.080(9)
_refine_ls_extinction_coef 0.0065(3)
_refine_ls_extinction_expression Fc^*^=kFc[1+0.001xFc^2^\l^3^/sin(2\q)]^-1/4^
_refine_ls_extinction_method SHELXL97
_refine_ls_goodness_of_fit_ref 0.997
_refine_ls_hydrogen_treatment none
_refine_ls_matrix_type full
_refine_ls_number_parameters 146
_refine_ls_number_reflns 2497
_refine_ls_number_restraints 1
_refine_ls_restrained_S_all 0.997
_refine_ls_R_factor_all 0.0190
_refine_ls_R_factor_gt 0.0182
_refine_ls_shift/su_max 0.001
_refine_ls_shift/su_mean 0.000
_refine_ls_structure_factor_coef Fsqd
_refine_ls_weighting_details 'w = 1/[\s^2^(Fo^2^)]'
_refine_ls_weighting_scheme calc
_refine_ls_wR_factor_gt 0.0438
_refine_ls_wR_factor_ref 0.0439
_reflns_number_gt 2402
_reflns_number_total 2497
_reflns_threshold_expression I>2\s(I)
_cod_data_source_file mg6019.cif
_cod_data_source_block I
_cod_original_sg_symbol_H-M 'P 21'
_cod_database_code 2201520
_cod_database_fobs_code 2201520

loop_
_symmetry_equiv_pos_as_xyz
'x, y, z'
'-x, y+1/2, -z'

loop_
_atom_site_label
_atom_site_fract_x
_atom_site_fract_y
_atom_site_fract_z
_atom_site_U_iso_or_equiv
_atom_site_adp_type
_atom_site_calc_flag
_atom_site_refinement_flags
_atom_site_occupancy
_atom_site_disorder_assembly
_atom_site_disorder_group
_atom_site_type_symbol
Cd1 -0.00382(4) 0.25150(8) 0.12793(2) 0.01258(7) Uani d . 1 . . Cd
Cd2 -0.01861(4) 0.25949(8) 0.61730(2) 0.01527(8) Uani d . 1 . . Cd
Cd3 0.36338(4) 0.73845(9) 0.20432(3) 0.02092(9) Uani d . 1 . . Cd
Se1 0.25424(5) 0.22642(10) 0.95611(4) 0.01246(10) Uani d . 1 . . Se
Se2 0.26984(5) 0.28363(10) 0.42598(4) 0.01253(10) Uani d . 1 . . Se
Se3 0.65260(5) 0.24831(11) 0.28455(3) 0.01370(9) Uani d . 1 . . Se
O1 0.0935(4) 0.1330(6) 0.8235(3) 0.0204(7) Uani d . 1 . . O
O2 0.1159(4) 0.3891(6) 0.4852(3) 0.0192(7) Uani d . 1 . . O
O3 0.1592(4) 0.0678(6) 0.3134(3) 0.0167(7) Uani d . 1 . . O
O4 0.1569(4) 0.4555(6) 0.0177(3) 0.0161(7) Uani d . 1 . . O
O5 0.2256(5) -0.0108(6) 0.0509(3) 0.0232(8) Uani d . 1 . . O
O6 0.2527(5) 0.5314(7) 0.3248(3) 0.0245(8) Uani d . 1 . . O
O7 0.5285(4) 0.0451(7) 0.3226(3) 0.0246(8) Uani d . 1 . . O
O8 0.5350(5) 0.4382(7) 0.1709(3) 0.0247(8) Uani d . 1 . . O
O9 0.7526(5) 0.4118(7) 0.4124(3) 0.0243(8) Uani d . 1 . . O
O10 0.7827(5) 0.0992(6) 0.2245(3) 0.0235(8) Uani d . 1 . . O

loop_
_atom_site_aniso_label
_atom_site_aniso_U_11
_atom_site_aniso_U_22
_atom_site_aniso_U_33
_atom_site_aniso_U_12
_atom_site_aniso_U_13
_atom_site_aniso_U_23
Cd1 0.01555(14) 0.01217(17) 0.00942(12) 0.00015(19) 0.00315(9) 0.00052(15)
Cd2 0.02123(16) 0.01518(17) 0.01064(12) -0.0002(2) 0.00685(10) 0.00057(16)
Cd3 0.01811(16) 0.02101(19) 0.02167(14) -0.0012(2) 0.00359(11) 0.01152(18)
Se1 0.01315(18) 0.0126(2) 0.01091(16) -0.0003(2) 0.00281(13) 0.00033(18)
Se2 0.01206(18) 0.0140(2) 0.01093(16) -0.00041(18) 0.00278(13) 0.00109(18)
Se3 0.01202(18) 0.0174(2) 0.01099(15) 0.0002(3) 0.00273(13) -0.0022(2)
O1 0.0250(19) 0.0213(17) 0.0106(14) -0.0049(14) -0.0001(13) 0.0005(12)
O2 0.0201(18) 0.0193(16) 0.0229(16) 0.0075(13) 0.0134(14) 0.0079(13)
O3 0.0212(18) 0.0155(16) 0.0103(14) -0.0041(13) 0.0009(13) -0.0011(12)
O4 0.0196(19) 0.0172(17) 0.0129(15) 0.0050(13) 0.0071(14) -0.0001(12)
O5 0.028(2) 0.0199(18) 0.0148(16) -0.0018(15) -0.0022(15) 0.0088(14)
O6 0.026(2) 0.0203(18) 0.033(2) 0.0038(14) 0.0174(17) 0.0133(15)
O7 0.0193(19) 0.032(2) 0.0236(17) -0.0094(15) 0.0088(15) 0.0047(15)
O8 0.022(2) 0.030(2) 0.0207(17) 0.0053(15) 0.0041(14) 0.0102(14)
O9 0.029(2) 0.0227(18) 0.0164(16) 0.0000(15) -0.0003(15) -0.0103(13)
O10 0.0218(19) 0.0232(19) 0.0316(19) -0.0018(14) 0.0169(16) -0.0069(15)

loop_
_atom_type_symbol
_atom_type_description
_atom_type_scat_dispersion_real
_atom_type_scat_dispersion_imag
_atom_type_scat_source
O O 0.0106 0.0060 'International Tables Vol C Tables 4.2.6.8 and 6.1.1.4'
Se Se -0.0929 2.2259 'International Tables Vol C Tables 4.2.6.8 and 6.1.1.4'
Cd Cd -0.8075 1.2024 'International Tables Vol C Tables 4.2.6.8 and 6.1.1.4'

loop_
_geom_angle_atom_site_label_1
_geom_angle_atom_site_label_2
_geom_angle_atom_site_label_3
_geom_angle_site_symmetry_1
_geom_angle_site_symmetry_3
_geom_angle
_geom_angle_publ_flag
O3 Cd1 O1 . 2_556 109.14(11) ?
O3 Cd1 O4 . 2_545 110.77(11) ?
O1 Cd1 O4 2_556 2_545 128.24(12) ?
O3 Cd1 O4 . . 112.45(11) ?
O1 Cd1 O4 2_556 . 89.10(12) ?
O4 Cd1 O4 2_545 . 104.43(8) ?
O3 Cd1 O10 . 1_455 77.66(12) ?
O1 Cd1 O10 2_556 1_455 82.20(12) ?
O4 Cd1 O10 2_545 1_455 75.64(11) ?
O4 Cd1 O10 . 1_455 168.54(12) ?
O3 Cd1 O5 . 2 167.67(13) ?
O1 Cd1 O5 2_556 2 61.47(10) ?
O4 Cd1 O5 2_545 2 73.36(11) ?
O4 Cd1 O5 . 2 76.64(13) ?
O10 Cd1 O5 1_455 2 92.58(13) ?
O3 Cd1 O5 . . 76.67(11) ?
O1 Cd1 O5 2_556 . 147.81(12) ?
O4 Cd1 O5 2_545 . 73.84(12) ?
O4 Cd1 O5 . . 60.47(10) ?
O10 Cd1 O5 1_455 . 129.31(11) ?
O5 Cd1 O5 2 . 115.60(8) ?
O3 Cd1 O6 . . 58.54(10) ?
O1 Cd1 O6 2_556 . 65.70(11) ?
O4 Cd1 O6 2_545 . 166.04(11) ?
O4 Cd1 O6 . . 74.39(10) ?
O10 Cd1 O6 1_455 . 108.36(10) ?
O5 Cd1 O6 2 . 119.09(11) ?
O5 Cd1 O6 . . 94.03(10) ?
O2 Cd2 O1 . . 127.85(13) ?
O2 Cd2 O3 . 2_556 114.19(12) ?
O1 Cd2 O3 . 2_556 88.92(11) ?
O2 Cd2 O2 . 2_546 97.44(9) ?
O1 Cd2 O2 . 2_546 101.23(12) ?
O3 Cd2 O2 2_556 2_546 130.27(12) ?
O2 Cd2 O6 . 2_546 154.73(12) ?
O1 Cd2 O6 . 2_546 73.39(12) ?
O3 Cd2 O6 2_556 2_546 75.58(13) ?
O2 Cd2 O6 2_546 2_546 61.69(11) ?
O2 Cd2 O9 . 1_455 73.90(12) ?
O1 Cd2 O9 . 1_455 157.54(13) ?
O3 Cd2 O9 2_556 1_455 74.96(11) ?
O2 Cd2 O9 2_546 1_455 78.64(12) ?
O6 Cd2 O9 2_546 1_455 87.29(13) ?
O2 Cd2 O10 . 2_656 78.15(12) ?
O1 Cd2 O10 . 2_656 66.32(10) ?
O3 Cd2 O10 2_556 2_656 70.35(11) ?
O2 Cd2 O10 2_546 2_656 157.33(11) ?
O6 Cd2 O10 2_546 2_656 126.67(10) ?
O9 Cd2 O10 1_455 2_656 120.34(11) ?
O2 Cd2 O9 . 2_646 64.89(10) ?
O1 Cd2 O9 . 2_646 80.44(11) ?
O3 Cd2 O9 2_556 2_646 163.84(10) ?
O2 Cd2 O9 2_546 2_646 64.36(11) ?
O6 Cd2 O9 2_546 2_646 112.38(12) ?
O9 Cd2 O9 1_455 2_646 118.37(8) ?
O10 Cd2 O9 2_656 2_646 94.12(10) ?
O6 Cd3 O5 . 1_565 124.66(15) ?
O6 Cd3 O8 . . 98.57(13) ?
O5 Cd3 O8 1_565 . 121.65(13) ?
O6 Cd3 O7 . 1_565 109.30(14) ?
O5 Cd3 O7 1_565 1_565 93.69(14) ?
O8 Cd3 O7 . 1_565 107.93(13) ?
O6 Cd3 O4 . . 82.71(13) ?
O5 Cd3 O4 1_565 . 73.26(11) ?
O8 Cd3 O4 . . 76.14(12) ?
O7 Cd3 O4 1_565 . 166.09(11) ?
O6 Cd3 O3 . 1_565 69.28(12) ?
O5 Cd3 O3 1_565 1_565 73.00(12) ?
O8 Cd3 O3 . 1_565 165.28(10) ?
O7 Cd3 O3 1_565 1_565 70.17(11) ?
O4 Cd3 O3 . 1_565 109.32(9) ?
O1 Se1 O5 . 1_556 94.02(16) y
O1 Se1 O4 . 1_556 101.51(16) y
O5 Se1 O4 1_556 1_556 96.94(16) y
O6 Se2 O2 . . 93.95(16) y
O6 Se2 O3 . . 98.51(17) y
O2 Se2 O3 . . 101.27(17) y
O9 Se3 O10 . . 112.29(18) y
O9 Se3 O7 . . 109.40(18) y
O10 Se3 O7 . . 109.09(19) y
O9 Se3 O8 . . 109.05(19) y
O10 Se3 O8 . . 107.99(18) y
O7 Se3 O8 . . 108.96(17) y

loop_
_geom_bond_atom_site_label_1
_geom_bond_atom_site_label_2
_geom_bond_site_symmetry_2
_geom_bond_distance
_geom_bond_publ_flag
Cd1 O3 . 2.258(3) y
Cd1 O1 2_556 2.287(3) y
Cd1 O4 2_545 2.307(3) y
Cd1 O4 . 2.327(3) y
Cd1 O10 1_455 2.468(4) y
Cd1 O5 2 2.545(4) y
Cd1 O5 . 2.703(4) y
Cd1 O6 . 2.902(4) y
Cd2 O2 . 2.191(3) y
Cd2 O1 . 2.235(3) y
Cd2 O3 2_556 2.280(3) y
Cd2 O2 2_546 2.286(3) y
Cd2 O6 2_546 2.537(4) y
Cd2 O9 1_455 2.551(3) y
Cd2 O10 2_656 2.814(4) y
Cd2 O9 2_646 2.980(4) y
Cd3 O6 . 2.132(3) y
Cd3 O5 1_565 2.157(3) y
Cd3 O8 . 2.250(4) y
Cd3 O7 1_565 2.254(4) y
Cd3 O4 . 2.664(3) y
Cd3 O3 1_565 2.940(3) y
Cd3 Se3 . 3.4687(6) ?
Cd3 Se3 1_565 3.5488(6) ?
Se1 O1 . 1.694(3) y
Se1 O5 1_556 1.696(3) y
Se1 O4 1_556 1.715(3) y
Se1 Cd1 2_546 3.2199(7) ?
Se1 Cd1 1_556 3.2617(6) ?
Se1 Cd1 2_556 3.4346(7) ?
Se1 Cd3 1_546 3.6462(7) ?
Se1 Cd3 1_556 3.7390(7) ?
Se1 Cd3 2_646 4.0803(6) ?
Se2 O6 . 1.695(3) y
Se2 O2 . 1.700(3) y
Se2 O3 . 1.716(3) y
Se2 Cd2 2_556 3.2244(7) ?
Se2 Cd2 2_546 3.4310(8) ?
Se2 Cd3 1_545 4.0061(7) ?
Se2 Cd3 2_646 4.1956(6) ?
Se3 O9 . 1.624(3) y
Se3 O10 . 1.636(3) y
Se3 O7 . 1.637(3) y
Se3 O8 . 1.653(3) y
Se3 Cd3 1_545 3.5488(6) ?
Se3 Cd1 1_655 3.7586(5) ?
Se3 Cd2 1_655 3.7658(5) ?
Se3 Cd2 2_646 3.8867(7) ?
Se3 Cd2 2_656 3.9679(8) ?
